data_7205426
loop_
_publ_author_name
'Su, Zhi'
'Zhao, Yue'
'Chen, Min'
'Sun, Wei-Yin'

_publ_section_title
;
 Anion- and auxiliary ligand-directed synthesis of cadmium(ii)
 complexes with 3,5-di(1H-imidazol-1-yl)benzoate
;
_journal_issue 5
_journal_name_full CrystEngComm
_journal_page_first 1539
_journal_paper_doi 10.1039/c0ce00527d
_journal_volume 13
_journal_year 2011
_chemical_formula_moiety 'C42 H30 Cd3 N8 O14, 2(H2O)'
_chemical_formula_sum 'C42 H34 Cd3 N8 O16'
_chemical_formula_weight 1247.94
_chemical_name_systematic
;
?
;
_space_group_IT_number 2
_symmetry_cell_setting triclinic
_symmetry_space_group_name_Hall '-P 1'
_symmetry_space_group_name_H-M 'P -1'
_atom_sites_solution_hydrogens geom
_atom_sites_solution_primary direct
_atom_sites_solution_secondary difmap
_audit_creation_method SHELXL-97
_cell_angle_alpha 78.013(13)
_cell_angle_beta 87.68(4)
_cell_angle_gamma 69.43(2)
_cell_formula_units_Z 1
_cell_length_a 8.254(3)
_cell_length_b 9.984(5)
_cell_length_c 13.965(5)
_cell_measurement_reflns_used 3915
_cell_measurement_temperature 293(2)
_cell_measurement_theta_max 28.30
_cell_measurement_theta_min 2.23
_cell_volume 1053.3(8)
_computing_structure_refinement 'SHELXL-97 (Sheldrick, 1997)'
_computing_structure_solution 'SHELXS-97 (Sheldrick, 1990)'
_diffrn_ambient_temperature 293(2)
_diffrn_measured_fraction_theta_full 0.979
_diffrn_measured_fraction_theta_max 0.979
_diffrn_radiation_monochromator graphite
_diffrn_radiation_source 'fine-focus sealed tube'
_diffrn_radiation_type MoK\a
_diffrn_radiation_wavelength 0.71073
_diffrn_reflns_av_R_equivalents 0.0601
_diffrn_reflns_av_sigmaI/netI 0.0463
_diffrn_reflns_limit_h_max 9
_diffrn_reflns_limit_h_min -7
_diffrn_reflns_limit_k_max 11
_diffrn_reflns_limit_k_min -11
_diffrn_reflns_limit_l_max 16
_diffrn_reflns_limit_l_min -16
_diffrn_reflns_number 5333
_diffrn_reflns_theta_full 25.25
_diffrn_reflns_theta_max 25.25
_diffrn_reflns_theta_min 2.23
_exptl_absorpt_coefficient_mu 1.587
_exptl_absorpt_correction_T_max 0.785
_exptl_absorpt_correction_T_min 0.747
_exptl_absorpt_correction_type multi-scan
_exptl_absorpt_process_details sadabs,bruker(2000)
_exptl_crystal_colour colorless
_exptl_crystal_density_diffrn 1.955
_exptl_crystal_density_method 'not measured'
_exptl_crystal_description block
_exptl_crystal_F_000 606
_exptl_crystal_size_max 0.2
_exptl_crystal_size_mid 0.18
_exptl_crystal_size_min 0.16
_refine_diff_density_max 1.218
_refine_diff_density_min -0.889
_refine_diff_density_rms 0.115
_refine_ls_extinction_method none
_refine_ls_goodness_of_fit_ref 1.035
_refine_ls_hydrogen_treatment constr
_refine_ls_matrix_type full
_refine_ls_number_parameters 313
_refine_ls_number_reflns 3735
_refine_ls_number_restraints 0
_refine_ls_restrained_S_all 1.035
_refine_ls_R_factor_all 0.0376
_refine_ls_R_factor_gt 0.0332
_refine_ls_shift/su_max 0.001
_refine_ls_shift/su_mean 0.000
_refine_ls_structure_factor_coef Fsqd
_refine_ls_weighting_details 'calc w=1/[\s^2^(Fo^2^)+(0.0610P)^2^+0.0000P] where P=(Fo^2^+2Fc^2^)/3'
_refine_ls_weighting_scheme calc
_refine_ls_wR_factor_gt 0.0893
_refine_ls_wR_factor_ref 0.0926
_reflns_number_gt 3305
_reflns_number_total 3735
_reflns_threshold_expression >2sigma(I)
_cod_data_source_file C0CE00527D.TXT
_cod_data_source_block 4
_cod_database_code 7205426

loop_
_symmetry_equiv_pos_as_xyz
'x, y, z'
'-x, -y, -z'

loop_
_atom_site_label
_atom_site_type_symbol
_atom_site_fract_x
_atom_site_fract_y
_atom_site_fract_z
_atom_site_U_iso_or_equiv
_atom_site_adp_type
_atom_site_occupancy
_atom_site_symmetry_multiplicity
_atom_site_calc_flag
_atom_site_refinement_flags
_atom_site_disorder_assembly
_atom_site_disorder_group
C1 C 0.2172(4) 0.8690(4) 0.2958(2) 0.0258(7) Uani 1 1 d . . .
C2 C 0.2649(5) 0.7378(4) 0.3639(2) 0.0294(8) Uani 1 1 d . . .
H2A H 0.3110 0.7315 0.4250 0.035 Uiso 1 1 calc R . .
C3 C 0.2437(4) 0.6153(4) 0.3409(2) 0.0274(7) Uani 1 1 d . . .
C4 C 0.1743(4) 0.6235(4) 0.2521(2) 0.0275(7) Uani 1 1 d . . .
H4A H 0.1617 0.5416 0.2363 0.033 Uiso 1 1 calc R . .
C5 C 0.1224(4) 0.7573(4) 0.1850(2) 0.0241(7) Uani 1 1 d . . .
C6 C 0.1427(4) 0.8803(4) 0.2053(2) 0.0257(7) Uani 1 1 d . . .
H6A H 0.1076 0.9683 0.1598 0.031 Uiso 1 1 calc R . .
C7 C 0.2540(4) 0.9968(4) 0.3200(2) 0.0269(7) Uani 1 1 d . . .
C8 C 0.2775(6) 0.4663(4) 0.5128(3) 0.0425(10) Uani 1 1 d . . .
H9A H 0.2367 0.5414 0.5471 0.051 Uiso 1 1 calc R . .
C9 C 0.3342(6) 0.3219(4) 0.5510(3) 0.0424(10) Uani 1 1 d . . .
H8A H 0.3399 0.2803 0.6174 0.051 Uiso 1 1 calc R . .
C10 C 0.3550(5) 0.3445(4) 0.3960(3) 0.0352(9) Uani 1 1 d . . .
H7A H 0.3768 0.3227 0.3341 0.042 Uiso 1 1 calc R . .
C11 C 0.0885(5) 0.6520(4) 0.0431(3) 0.0303(8) Uani 1 1 d . . .
H12A H 0.1843 0.5660 0.0558 0.036 Uiso 1 1 calc R . .
C12 C -0.0330(5) 0.6928(4) -0.0286(2) 0.0301(8) Uani 1 1 d . . .
H11A H -0.0348 0.6386 -0.0750 0.036 Uiso 1 1 calc R . .
C13 C -0.1055(4) 0.8664(4) 0.0514(2) 0.0235(7) Uani 1 1 d . . .
H10A H -0.1641 0.9531 0.0722 0.028 Uiso 1 1 calc R . .
C14 C 0.6375(4) 0.6327(4) 0.1645(3) 0.0266(7) Uani 1 1 d . . .
C15 C 0.7845(5) 0.5725(4) 0.2267(2) 0.0298(8) Uani 1 1 d . . .
H32A H 0.8318 0.6340 0.2476 0.036 Uiso 1 1 calc R . .
C16 C 0.8610(5) 0.4226(4) 0.2579(3) 0.0348(8) Uani 1 1 d . . .
H31A H 0.9619 0.3836 0.2971 0.042 Uiso 1 1 calc R . .
C17 C 0.7870(5) 0.3308(4) 0.2305(3) 0.0329(8) Uani 1 1 d . . .
H30A H 0.8370 0.2301 0.2524 0.040 Uiso 1 1 calc R . .
C18 C 0.6382(4) 0.3889(3) 0.1706(2) 0.0258(7) Uani 1 1 d . . .
C19 C 0.5658(4) 0.5392(3) 0.1352(2) 0.0249(7) Uani 1 1 d . . .
H28A H 0.4699 0.5773 0.0921 0.030 Uiso 1 1 calc R . .
C20 C 0.5561(5) 0.7937(4) 0.1335(3) 0.0312(8) Uani 1 1 d . . .
C21 C 0.5514(5) 0.2893(4) 0.1467(3) 0.0292(8) Uani 1 1 d . . .
Cd1 Cd 0.5000 1.0000 0.5000 0.02989(13) Uani 1 2 d S . .
Cd2 Cd 0.41144(3) 1.09757(2) 0.105515(17) 0.02499(11) Uani 1 1 d . . .
N1 N 0.3824(4) 0.2456(3) 0.4775(2) 0.0353(7) Uani 1 1 d . . .
N2 N 0.2916(4) 0.4812(3) 0.4124(2) 0.0303(7) Uani 1 1 d . . .
N3 N -0.1551(4) 0.8273(3) -0.0233(2) 0.0266(6) Uani 1 1 d . . .
N4 N 0.0428(4) 0.7631(3) 0.09407(19) 0.0245(6) Uani 1 1 d . . .
O1 O 0.2595(4) 1.0994(3) 0.25264(18) 0.0354(6) Uani 1 1 d . . .
O2 O 0.2767(4) 0.9888(3) 0.41025(18) 0.0352(6) Uani 1 1 d . . .
O3 O 0.4659(4) 0.8520(3) 0.0541(2) 0.0377(6) Uani 1 1 d . . .
O4 O 0.5807(4) 0.8695(3) 0.1897(2) 0.0426(7) Uani 1 1 d . . .
O5 O 0.4005(3) 0.3408(3) 0.1116(2) 0.0383(6) Uani 1 1 d . . .
O6 O 0.6353(4) 0.1523(3) 0.1656(2) 0.0403(7) Uani 1 1 d . . .
O7 O 0.3158(5) 0.9879(4) 0.6347(2) 0.0578(9) Uani 1 1 d . . .
O8 O 0.9342(15) 0.1312(14) 0.4598(8) 0.361(9) Uani 1 1 d . . .

loop_
_atom_site_aniso_label
_atom_site_aniso_U_11
_atom_site_aniso_U_22
_atom_site_aniso_U_33
_atom_site_aniso_U_23
_atom_site_aniso_U_13
_atom_site_aniso_U_12
C1 0.0246(17) 0.0285(18) 0.0253(17) -0.0060(14) -0.0022(13) -0.0101(14)
C2 0.035(2) 0.0292(19) 0.0232(17) -0.0047(14) -0.0070(15) -0.0104(16)
C3 0.0271(17) 0.0244(17) 0.0286(17) 0.0005(14) -0.0039(14) -0.0093(14)
C4 0.0283(18) 0.0212(17) 0.0322(18) -0.0040(14) -0.0018(14) -0.0081(14)
C5 0.0219(16) 0.0278(17) 0.0224(16) -0.0037(13) -0.0043(13) -0.0086(14)
C6 0.0275(17) 0.0261(17) 0.0225(16) -0.0025(13) -0.0024(14) -0.0091(14)
C7 0.0264(18) 0.0302(19) 0.0264(18) -0.0089(15) -0.0025(14) -0.0103(15)
C8 0.067(3) 0.032(2) 0.0255(19) -0.0065(16) 0.0005(19) -0.012(2)
C9 0.064(3) 0.033(2) 0.0248(19) -0.0006(16) -0.0057(18) -0.012(2)
C10 0.046(2) 0.0266(19) 0.0286(18) -0.0033(15) -0.0022(17) -0.0088(17)
C11 0.0284(18) 0.0239(18) 0.0347(19) -0.0107(15) -0.0060(15) -0.0009(15)
C12 0.0336(19) 0.0282(18) 0.0295(18) -0.0114(15) -0.0023(15) -0.0086(15)
C13 0.0239(17) 0.0236(17) 0.0230(16) -0.0029(13) -0.0048(13) -0.0090(14)
C14 0.0278(18) 0.0234(18) 0.0306(18) -0.0062(14) 0.0067(15) -0.0116(15)
C15 0.0330(19) 0.0299(19) 0.0316(18) -0.0074(15) -0.0014(15) -0.0164(16)
C16 0.0304(19) 0.033(2) 0.040(2) -0.0065(16) -0.0070(16) -0.0104(16)
C17 0.033(2) 0.0206(17) 0.042(2) -0.0018(15) -0.0064(16) -0.0078(15)
C18 0.0284(18) 0.0214(17) 0.0284(17) -0.0064(14) 0.0013(14) -0.0090(14)
C19 0.0255(17) 0.0216(16) 0.0283(17) -0.0041(13) -0.0004(14) -0.0098(14)
C20 0.0288(19) 0.0224(18) 0.042(2) -0.0045(16) 0.0095(17) -0.0113(15)
C21 0.034(2) 0.0226(17) 0.0303(18) -0.0018(14) -0.0012(15) -0.0114(15)
Cd1 0.0407(2) 0.0218(2) 0.0261(2) -0.00140(15) -0.01080(16) -0.01033(17)
Cd2 0.02730(17) 0.02133(16) 0.02603(16) -0.00388(10) -0.00793(10) -0.00776(11)
N1 0.0470(19) 0.0261(16) 0.0282(16) 0.0010(13) -0.0101(14) -0.0098(15)
N2 0.0377(17) 0.0258(15) 0.0246(14) -0.0019(12) -0.0059(13) -0.0088(13)
N3 0.0269(15) 0.0264(15) 0.0253(14) -0.0042(12) -0.0065(12) -0.0078(12)
N4 0.0258(14) 0.0259(15) 0.0219(13) -0.0047(11) -0.0059(11) -0.0086(12)
O1 0.0504(16) 0.0281(14) 0.0294(13) -0.0073(11) 0.0027(12) -0.0154(12)
O2 0.0473(16) 0.0353(15) 0.0270(13) -0.0080(11) -0.0073(11) -0.0176(13)
O3 0.0379(15) 0.0248(13) 0.0417(16) 0.0015(12) 0.0030(13) -0.0051(12)
O4 0.0447(16) 0.0229(13) 0.0625(18) -0.0139(13) -0.0002(14) -0.0118(12)
O5 0.0351(15) 0.0286(14) 0.0523(17) -0.0100(12) -0.0090(13) -0.0104(12)
O6 0.0454(16) 0.0193(13) 0.0561(17) -0.0055(12) -0.0126(13) -0.0110(12)
O7 0.066(2) 0.066(2) 0.0363(16) 0.0003(15) 0.0030(15) -0.0239(18)
O8 0.292(14) 0.308(15) 0.316(14) 0.047(11) 0.205(12) 0.016(11)

loop_
_atom_type_symbol
_atom_type_description
_atom_type_scat_dispersion_real
_atom_type_scat_dispersion_imag
_atom_type_scat_source
C C 0.0033 0.0016 'International Tables Vol C Tables 4.2.6.8 and 6.1.1.4'
H H 0.0000 0.0000 'International Tables Vol C Tables 4.2.6.8 and 6.1.1.4'
Cd Cd -0.8075 1.2024 'International Tables Vol C Tables 4.2.6.8 and 6.1.1.4'
N N 0.0061 0.0033 'International Tables Vol C Tables 4.2.6.8 and 6.1.1.4'
O O 0.0106 0.0060 'International Tables Vol C Tables 4.2.6.8 and 6.1.1.4'

loop_
_geom_angle_atom_site_label_1
_geom_angle_atom_site_label_2
_geom_angle_atom_site_label_3
_geom_angle
_geom_angle_site_symmetry_1
_geom_angle_site_symmetry_3
_geom_angle_publ_flag
C2 C1 C6 120.1(3) . . ?
C2 C1 C7 118.9(3) . . ?
C6 C1 C7 120.9(3) . . ?
C1 C2 C3 120.2(3) . . ?
C1 C2 H2A 119.9 . . ?
C3 C2 H2A 119.9 . . ?
C4 C3 C2 120.5(3) . . ?
C4 C3 N2 120.0(3) . . ?
C2 C3 N2 119.5(3) . . ?
C3 C4 C5 118.9(3) . . ?
C3 C4 H4A 120.6 . . ?
C5 C4 H4A 120.6 . . ?
C6 C5 C4 122.0(3) . . ?
C6 C5 N4 120.8(3) . . ?
C4 C5 N4 117.2(3) . . ?
C5 C6 C1 118.3(3) . . ?
C5 C6 H6A 120.8 . . ?
C1 C6 H6A 120.8 . . ?
O1 C7 O2 125.3(3) . . ?
O1 C7 C1 119.9(3) . . ?
O2 C7 C1 114.8(3) . . ?
C9 C8 N2 106.6(3) . . ?
C9 C8 H9A 126.7 . . ?
N2 C8 H9A 126.7 . . ?
C8 C9 N1 109.8(3) . . ?
C8 C9 H8A 125.1 . . ?
N1 C9 H8A 125.1 . . ?
N1 C10 N2 112.0(3) . . ?
N1 C10 H7A 124.0 . . ?
N2 C10 H7A 124.0 . . ?
C12 C11 N4 106.1(3) . . ?
C12 C11 H12A 127.0 . . ?
N4 C11 H12A 127.0 . . ?
C11 C12 N3 109.9(3) . . ?
C11 C12 H11A 125.1 . . ?
N3 C12 H11A 125.1 . . ?
N3 C13 N4 110.6(3) . . ?
N3 C13 H10A 124.7 . . ?
N4 C13 H10A 124.7 . . ?
C15 C14 C19 119.0(3) . . ?
C15 C14 C20 119.9(3) . . ?
C19 C14 C20 121.1(3) . . ?
C16 C15 C14 120.9(3) . . ?
C16 C15 H32A 119.6 . . ?
C14 C15 H32A 119.6 . . ?
C15 C16 C17 119.8(3) . . ?
C15 C16 H31A 120.1 . . ?
C17 C16 H31A 120.1 . . ?
C16 C17 C18 120.0(3) . . ?
C16 C17 H30A 120.0 . . ?
C18 C17 H30A 120.0 . . ?
C17 C18 C19 120.3(3) . . ?
C17 C18 C21 119.8(3) . . ?
C19 C18 C21 119.9(3) . . ?
C18 C19 C14 119.9(3) . . ?
C18 C19 H28A 120.1 . . ?
C14 C19 H28A 120.1 . . ?
O4 C20 O3 121.9(3) . . ?
O4 C20 C14 116.8(3) . . ?
O3 C20 C14 121.2(3) . . ?
O5 C21 O6 121.6(3) . . ?
O5 C21 C18 120.3(3) . . ?
O6 C21 C18 118.1(3) . . ?
O5 C21 Cd2 62.70(19) . 1_545 ?
O6 C21 Cd2 58.89(18) . 1_545 ?
C18 C21 Cd2 176.9(2) . 1_545 ?
N1 Cd1 N1 180.00(16) 2_666 1_565 ?
N1 Cd1 O2 92.18(11) 2_666 2_676 ?
N1 Cd1 O2 87.82(11) 1_565 2_676 ?
N1 Cd1 O2 87.82(11) 2_666 . ?
N1 Cd1 O2 92.18(11) 1_565 . ?
O2 Cd1 O2 180.000(1) 2_676 . ?
N1 Cd1 O7 92.48(12) 2_666 . ?
N1 Cd1 O7 87.52(12) 1_565 . ?
O2 Cd1 O7 95.42(11) 2_676 . ?
O2 Cd1 O7 84.58(11) . . ?
N1 Cd1 O7 87.52(12) 2_666 2_676 ?
N1 Cd1 O7 92.48(12) 1_565 2_676 ?
O2 Cd1 O7 84.58(11) 2_676 2_676 ?
O2 Cd1 O7 95.42(11) . 2_676 ?
O7 Cd1 O7 180.000(1) . 2_676 ?
N3 Cd2 O4 130.78(10) 2_575 . ?
N3 Cd2 O6 149.70(10) 2_575 1_565 ?
O4 Cd2 O6 79.44(10) . 1_565 ?
N3 Cd2 O1 88.26(10) 2_575 . ?
O4 Cd2 O1 82.36(10) . . ?
O6 Cd2 O1 94.83(10) 1_565 . ?
N3 Cd2 O5 95.10(10) 2_575 1_565 ?
O4 Cd2 O5 132.20(9) . 1_565 ?
O6 Cd2 O5 55.10(9) 1_565 1_565 ?
O1 Cd2 O5 87.15(9) . 1_565 ?
N3 Cd2 O3 86.20(10) 2_575 2_675 ?
O4 Cd2 O3 108.86(10) . 2_675 ?
O6 Cd2 O3 84.98(10) 1_565 2_675 ?
O1 Cd2 O3 168.48(9) . 2_675 ?
O5 Cd2 O3 83.30(9) 1_565 2_675 ?
N3 Cd2 O3 85.17(10) 2_575 . ?
O4 Cd2 O3 53.60(10) . . ?
O6 Cd2 O3 121.71(9) 1_565 . ?
O1 Cd2 O3 108.89(9) . . ?
O5 Cd2 O3 163.96(9) 1_565 . ?
O3 Cd2 O3 80.71(9) 2_675 . ?
N3 Cd2 C21 122.11(11) 2_575 1_565 ?
O4 Cd2 C21 106.43(11) . 1_565 ?
O6 Cd2 C21 27.85(10) 1_565 1_565 ?
O1 Cd2 C21 91.62(10) . 1_565 ?
O5 Cd2 C21 27.26(10) 1_565 1_565 ?
O3 Cd2 C21 82.82(10) 2_675 1_565 ?
O3 Cd2 C21 146.94(10) . 1_565 ?
C10 N1 C9 105.7(3) . . ?
C10 N1 Cd1 129.2(3) . 1_545 ?
C9 N1 Cd1 125.0(2) . 1_545 ?
C10 N2 C8 105.9(3) . . ?
C10 N2 C3 127.3(3) . . ?
C8 N2 C3 126.7(3) . . ?
C13 N3 C12 106.0(3) . . ?
C13 N3 Cd2 132.3(2) . 2_575 ?
C12 N3 Cd2 119.2(2) . 2_575 ?
C13 N4 C11 107.4(3) . . ?
C13 N4 C5 126.6(3) . . ?
C11 N4 C5 125.2(3) . . ?
C7 O1 Cd2 130.9(2) . . ?
C7 O2 Cd1 132.7(2) . . ?
C20 O3 Cd2 123.7(2) . 2_675 ?
C20 O3 Cd2 85.7(2) . . ?
Cd2 O3 Cd2 99.29(9) 2_675 . ?
C20 O4 Cd2 98.7(2) . . ?
C21 O5 Cd2 90.0(2) . 1_545 ?
C21 O6 Cd2 93.3(2) . 1_545 ?

loop_
_geom_bond_atom_site_label_1
_geom_bond_atom_site_label_2
_geom_bond_distance
_geom_bond_site_symmetry_2
_geom_bond_publ_flag
C1 C2 1.388(5) . ?
C1 C6 1.394(4) . ?
C1 C7 1.514(5) . ?
C2 C3 1.395(5) . ?
C2 H2A 0.9300 . ?
C3 C4 1.362(5) . ?
C3 N2 1.432(4) . ?
C4 C5 1.398(5) . ?
C4 H4A 0.9300 . ?
C5 C6 1.382(5) . ?
C5 N4 1.434(4) . ?
C6 H6A 0.9300 . ?
C7 O1 1.251(4) . ?
C7 O2 1.264(4) . ?
C8 C9 1.344(5) . ?
C8 N2 1.383(5) . ?
C8 H9A 0.9300 . ?
C9 N1 1.367(5) . ?
C9 H8A 0.9300 . ?
C10 N1 1.312(5) . ?
C10 N2 1.345(5) . ?
C10 H7A 0.9300 . ?
C11 C12 1.342(5) . ?
C11 N4 1.375(4) . ?
C11 H12A 0.9300 . ?
C12 N3 1.382(4) . ?
C12 H11A 0.9300 . ?
C13 N3 1.313(4) . ?
C13 N4 1.354(4) . ?
C13 H10A 0.9300 . ?
C14 C15 1.395(5) . ?
C14 C19 1.398(5) . ?
C14 C20 1.483(5) . ?
C15 C16 1.384(5) . ?
C15 H32A 0.9300 . ?
C16 C17 1.385(5) . ?
C16 H31A 0.9300 . ?
C17 C18 1.388(5) . ?
C17 H30A 0.9300 . ?
C18 C19 1.393(5) . ?
C18 C21 1.507(5) . ?
C19 H28A 0.9300 . ?
C20 O4 1.263(4) . ?
C20 O3 1.272(5) . ?
C21 O5 1.246(4) . ?
C21 O6 1.273(4) . ?
C21 Cd2 2.720(4) 1_545 ?
Cd1 N1 2.255(3) 2_666 ?
Cd1 N1 2.255(3) 1_565 ?
Cd1 O2 2.317(3) 2_676 ?
Cd1 O2 2.317(3) . ?
Cd1 O7 2.380(3) . ?
Cd1 O7 2.380(3) 2_676 ?
Cd2 N3 2.254(3) 2_575 ?
Cd2 O4 2.303(3) . ?
Cd2 O6 2.333(3) 1_565 ?
Cd2 O1 2.363(3) . ?
Cd2 O5 2.417(3) 1_565 ?
Cd2 O3 2.441(3) 2_675 ?
Cd2 O3 2.581(3) . ?
Cd2 C21 2.720(4) 1_565 ?
N1 Cd1 2.255(3) 1_545 ?
N3 Cd2 2.254(3) 2_575 ?
O3 Cd2 2.441(3) 2_675 ?
O5 Cd2 2.417(3) 1_545 ?
O6 Cd2 2.333(3) 1_545 ?

loop_
_geom_torsion_atom_site_label_1
_geom_torsion_atom_site_label_2
_geom_torsion_atom_site_label_3
_geom_torsion_atom_site_label_4
_geom_torsion
_geom_torsion_site_symmetry_1
_geom_torsion_site_symmetry_2
_geom_torsion_site_symmetry_3
_geom_torsion_site_symmetry_4
_geom_torsion_publ_flag
C6 C1 C2 C3 2.1(5) . . . . ?
C7 C1 C2 C3 -175.5(3) . . . . ?
C1 C2 C3 C4 -0.8(5) . . . . ?
C1 C2 C3 N2 -179.3(3) . . . . ?
C2 C3 C4 C5 -0.9(5) . . . . ?
N2 C3 C4 C5 177.6(3) . . . . ?
C3 C4 C5 C6 1.4(5) . . . . ?
C3 C4 C5 N4 -177.2(3) . . . . ?
C4 C5 C6 C1 -0.1(5) . . . . ?
N4 C5 C6 C1 178.5(3) . . . . ?
C2 C1 C6 C5 -1.7(5) . . . . ?
C7 C1 C6 C5 175.9(3) . . . . ?
C2 C1 C7 O1 159.5(3) . . . . ?
C6 C1 C7 O1 -18.0(5) . . . . ?
C2 C1 C7 O2 -20.6(5) . . . . ?
C6 C1 C7 O2 161.8(3) . . . . ?
N2 C8 C9 N1 -0.5(5) . . . . ?
N4 C11 C12 N3 -0.4(4) . . . . ?
C19 C14 C15 C16 1.2(5) . . . . ?
C20 C14 C15 C16 178.9(3) . . . . ?
C14 C15 C16 C17 -2.8(6) . . . . ?
C15 C16 C17 C18 1.2(6) . . . . ?
C16 C17 C18 C19 2.1(5) . . . . ?
C16 C17 C18 C21 -175.9(3) . . . . ?
C17 C18 C19 C14 -3.6(5) . . . . ?
C21 C18 C19 C14 174.3(3) . . . . ?
C15 C14 C19 C18 2.0(5) . . . . ?
C20 C14 C19 C18 -175.7(3) . . . . ?
C15 C14 C20 O4 -25.1(5) . . . . ?
C19 C14 C20 O4 152.5(3) . . . . ?
C15 C14 C20 O3 154.9(3) . . . . ?
C19 C14 C20 O3 -27.4(5) . . . . ?
C17 C18 C21 O5 164.5(3) . . . . ?
C19 C18 C21 O5 -13.4(5) . . . . ?
C17 C18 C21 O6 -13.9(5) . . . . ?
C19 C18 C21 O6 168.1(3) . . . . ?
N2 C10 N1 C9 0.0(5) . . . . ?
N2 C10 N1 Cd1 -176.2(3) . . . 1_545 ?
C8 C9 N1 C10 0.3(5) . . . . ?
C8 C9 N1 Cd1 176.7(3) . . . 1_545 ?
N1 C10 N2 C8 -0.3(5) . . . . ?
N1 C10 N2 C3 -178.7(3) . . . . ?
C9 C8 N2 C10 0.5(5) . . . . ?
C9 C8 N2 C3 178.9(4) . . . . ?
C4 C3 N2 C10 34.0(6) . . . . ?
C2 C3 N2 C10 -147.5(4) . . . . ?
C4 C3 N2 C8 -144.0(4) . . . . ?
C2 C3 N2 C8 34.5(6) . . . . ?
N4 C13 N3 C12 0.1(4) . . . . ?
N4 C13 N3 Cd2 161.5(2) . . . 2_575 ?
C11 C12 N3 C13 0.2(4) . . . . ?
C11 C12 N3 Cd2 -164.2(2) . . . 2_575 ?
N3 C13 N4 C11 -0.3(4) . . . . ?
N3 C13 N4 C5 -170.6(3) . . . . ?
C12 C11 N4 C13 0.4(4) . . . . ?
C12 C11 N4 C5 170.9(3) . . . . ?
C6 C5 N4 C13 -46.6(5) . . . . ?
C4 C5 N4 C13 132.0(3) . . . . ?
C6 C5 N4 C11 144.8(3) . . . . ?
C4 C5 N4 C11 -36.6(5) . . . . ?
O2 C7 O1 Cd2 129.9(3) . . . . ?
C1 C7 O1 Cd2 -50.3(5) . . . . ?
N3 Cd2 O1 C7 110.5(3) 2_575 . . . ?
O4 Cd2 O1 C7 -21.0(3) . . . . ?
O6 Cd2 O1 C7 -99.7(3) 1_565 . . . ?
O5 Cd2 O1 C7 -154.3(3) 1_565 . . . ?
O3 Cd2 O1 C7 171.8(4) 2_675 . . . ?
O3 Cd2 O1 C7 26.2(3) . . . . ?
C21 Cd2 O1 C7 -127.4(3) 1_565 . . . ?
O1 C7 O2 Cd1 -55.1(5) . . . . ?
C1 C7 O2 Cd1 125.0(3) . . . . ?
N1 Cd1 O2 C7 -91.7(3) 2_666 . . . ?
N1 Cd1 O2 C7 88.3(3) 1_565 . . . ?
O7 Cd1 O2 C7 175.6(3) . . . . ?
O7 Cd1 O2 C7 -4.4(3) 2_676 . . . ?
O4 C20 O3 Cd2 95.4(4) . . . 2_675 ?
C14 C20 O3 Cd2 -84.6(4) . . . 2_675 ?
O4 C20 O3 Cd2 -2.8(3) . . . . ?
C14 C20 O3 Cd2 177.1(3) . . . . ?
N3 Cd2 O3 C20 -149.6(2) 2_575 . . . ?
O4 Cd2 O3 C20 1.6(2) . . . . ?
O6 Cd2 O3 C20 45.3(2) 1_565 . . . ?
O1 Cd2 O3 C20 -63.1(2) . . . . ?
O5 Cd2 O3 C20 118.8(3) 1_565 . . . ?
O3 Cd2 O3 C20 123.5(2) 2_675 . . . ?
C21 Cd2 O3 C20 62.4(3) 1_565 . . . ?
N3 Cd2 O3 Cd2 86.93(11) 2_575 . . 2_675 ?
O4 Cd2 O3 Cd2 -121.84(14) . . . 2_675 ?
O6 Cd2 O3 Cd2 -78.16(13) 1_565 . . 2_675 ?
O1 Cd2 O3 Cd2 173.43(9) . . . 2_675 ?
O5 Cd2 O3 Cd2 -4.7(4) 1_565 . . 2_675 ?
O3 Cd2 O3 Cd2 0.0 2_675 . . 2_675 ?
C21 Cd2 O3 Cd2 -61.1(2) 1_565 . . 2_675 ?
O3 C20 O4 Cd2 3.2(4) . . . . ?
C14 C20 O4 Cd2 -176.7(3) . . . . ?
N3 Cd2 O4 C20 37.6(3) 2_575 . . . ?
O6 Cd2 O4 C20 -145.0(2) 1_565 . . . ?
O1 Cd2 O4 C20 118.6(2) . . . . ?
O5 Cd2 O4 C20 -162.3(2) 1_565 . . . ?
O3 Cd2 O4 C20 -64.0(2) 2_675 . . . ?
O3 Cd2 O4 C20 -1.7(2) . . . . ?
C21 Cd2 O4 C20 -151.9(2) 1_565 . . . ?
O6 C21 O5 Cd2 -2.2(4) . . . 1_545 ?
C18 C21 O5 Cd2 179.5(3) . . . 1_545 ?
O5 C21 O6 Cd2 2.2(4) . . . 1_545 ?
C18 C21 O6 Cd2 -179.3(3) . . . 1_545 ?
